data_7101414
loop_
_publ_author_name
'Baber, R. Angharad'
'Bedford, Robin B.'
'Betham, Michael'
'Blake, Michael E.'
'Coles, Simon J.'
'Haddow, Mairi F.'
'Hursthouse, Michael B.'
'Orpen, A. Guy'
'Pilarski, Lukasz T.'
'Pringle, Paul G.'
'Wingada, Richard L.'

_publ_section_title
;
 Chiral palladium bis(phosphite) PCP-pincer complexes via ligand C--H
 activation
;
_journal_coden_ASTM CHCOFS
_journal_issue 37
_journal_name_full
;
 Chemical Communications (Cambridge, United Kingdom)
;
_journal_page_first 3880
_journal_page_last 3882
_journal_paper_doi 10.1039/b609704a
_journal_year 2006
_chemical_absolute_configuration ad
_chemical_formula_moiety 'C108 H88 Cl4 O12 P4 Pd2'
_chemical_formula_sum 'C108 H88 Cl4 O12 P4 Pd2'
_chemical_formula_weight 2056.26
_space_group_IT_number 4
_symmetry_cell_setting monoclinic
_symmetry_space_group_name_Hall 'P 2yb'
_symmetry_space_group_name_H-M 'P 1 21 1'
_atom_sites_solution_hydrogens geom
_atom_sites_solution_primary direct
_atom_sites_solution_secondary difmap
_audit_creation_method SHELXL-97
_cell_angle_alpha 90.00
_cell_angle_beta 93.354(5)
_cell_angle_gamma 90.00
_cell_formula_units_Z 2
_cell_length_a 15.6433(17)
_cell_length_b 19.522(3)
_cell_length_c 18.184(2)
_cell_measurement_reflns_used 2544
_cell_measurement_temperature 100(2)
_cell_measurement_theta_max 68.341
_cell_measurement_theta_min 2.436
_cell_volume 5543.7(12)
_computing_cell_refinement 'Bruker SMART V5.054 (Bruker, 1998)'
_computing_data_collection 'Bruker SMART V5.054 (Bruker, 1998)'
_computing_data_reduction 'Bruker SAINT V6.0 (Bruker, 1998)'
_computing_molecular_graphics 'Bruker SHELXTL V6.1 (Bruker AXS, 2000)'
_computing_publication_material 'Bruker SHELXTL V6.1 (Bruker AXS, 2000)'
_computing_structure_refinement 'SHELXL-97 (Sheldrick, 1997)'
_computing_structure_solution 'SHELXS-97 (Sheldrick, 1990)'
_diffrn_ambient_temperature 100(2)
_diffrn_detector_area_resol_mean 5.6
_diffrn_measured_fraction_theta_full 0.876
_diffrn_measured_fraction_theta_max 0.876
_diffrn_measurement_device_type 'CCD area detector'
_diffrn_measurement_method 'omega scans'
_diffrn_radiation_monochromator graphite
_diffrn_radiation_source 'fine-focus sealed tube'
_diffrn_radiation_type CuK\a
_diffrn_radiation_wavelength 1.54178
_diffrn_reflns_av_R_equivalents 0.0637
_diffrn_reflns_av_sigmaI/netI 0.1275
_diffrn_reflns_limit_h_max 17
_diffrn_reflns_limit_h_min -10
_diffrn_reflns_limit_k_max 20
_diffrn_reflns_limit_k_min -18
_diffrn_reflns_limit_l_max 21
_diffrn_reflns_limit_l_min -21
_diffrn_reflns_number 21718
_diffrn_reflns_theta_full 70.03
_diffrn_reflns_theta_max 70.03
_diffrn_reflns_theta_min 2.43
_diffrn_standards_decay_% 0
_diffrn_standards_number 0
_exptl_absorpt_coefficient_mu 4.484
_exptl_absorpt_correction_T_max 0.450000
_exptl_absorpt_correction_T_min 0.142495
_exptl_absorpt_correction_type multi-scan
_exptl_absorpt_process_details 'SADABS V2.10'
_exptl_crystal_colour colourless
_exptl_crystal_density_diffrn 1.232
_exptl_crystal_density_method 'not measured'
_exptl_crystal_description cuboid
_exptl_crystal_F_000 2104
_exptl_crystal_size_max 0.20
_exptl_crystal_size_mid 0.20
_exptl_crystal_size_min 0.18
_refine_diff_density_max 1.296
_refine_diff_density_min -1.222
_refine_diff_density_rms 0.109
_refine_ls_abs_structure_details 'Flack H D (1983), Acta Cryst. A39, 876-881'
_refine_ls_abs_structure_Flack 0.017(9)
_refine_ls_extinction_method none
_refine_ls_goodness_of_fit_ref 1.000
_refine_ls_hydrogen_treatment constr
_refine_ls_matrix_type full
_refine_ls_number_parameters 1178
_refine_ls_number_reflns 14271
_refine_ls_number_restraints 1
_refine_ls_restrained_S_all 1.000
_refine_ls_R_factor_all 0.0707
_refine_ls_R_factor_gt 0.0573
_refine_ls_shift/su_max 0.001
_refine_ls_shift/su_mean 0.000
_refine_ls_structure_factor_coef Fsqd
_refine_ls_weighting_details 'calc w=1/[\s^2^(Fo^2^)+(0.0496P)^2^+0.0000P] where P=(Fo^2^+2Fc^2^)/3'
_refine_ls_weighting_scheme calc
_refine_ls_wR_factor_gt 0.1321
_refine_ls_wR_factor_ref 0.1400
_reflns_number_gt 11754
_reflns_number_total 14271
_reflns_threshold_expression >2sigma(I)
_cod_data_source_file b609704a.txt
_cod_original_sg_symbol_H-M P21
_cod_database_code 7101414

loop_
_symmetry_equiv_pos_as_xyz
'x, y, z'
'-x, y+1/2, -z'

loop_
_atom_site_label
_atom_site_type_symbol
_atom_site_fract_x
_atom_site_fract_y
_atom_site_fract_z
_atom_site_U_iso_or_equiv
_atom_site_adp_type
_atom_site_occupancy
_atom_site_symmetry_multiplicity
_atom_site_calc_flag
_atom_site_refinement_flags
Pd2 Pd 0.96561(3) 0.37960(3) 0.13688(3) 0.02022(13) Uani 1 1 d .
Pd1 Pd 0.85482(3) 0.61986(3) 0.22308(3) 0.02094(13) Uani 1 1 d .
P1 P 0.75740(12) 0.58272(11) 0.29635(9) 0.0216(4) Uani 1 1 d .
P2 P 0.88250(13) 0.42710(11) 0.04623(9) 0.0235(4) Uani 1 1 d .
P3 P 0.97181(12) 0.59355(10) 0.29256(9) 0.0197(4) Uani 1 1 d .
P4 P 0.86938(12) 0.31766(11) 0.19085(9) 0.0190(4) Uani 1 1 d .
Cl3 Cl 1.05731(11) 0.32271(11) 0.22209(9) 0.0262(4) Uani 1 1 d .
Cl4 Cl 1.07757(13) 0.43627(12) 0.08680(11) 0.0331(5) Uani 1 1 d .
Cl2 Cl 0.73291(12) 0.65736(11) 0.15411(9) 0.0304(4) Uani 1 1 d .
Cl1 Cl 0.94398(12) 0.67117(11) 0.14292(10) 0.0306(4) Uani 1 1 d .
O1 O 0.7942(3) 0.5544(3) 0.3740(2) 0.0202(11) Uani 1 1 d .
O2 O 0.6918(3) 0.6404(3) 0.3195(3) 0.0249(13) Uani 1 1 d .
O3 O 0.6934(3) 0.5247(3) 0.2696(3) 0.0266(12) Uani 1 1 d .
O4 O 0.7811(4) 0.4270(3) 0.0431(3) 0.0296(13) Uani 1 1 d .
O5 O 0.9100(4) 0.5022(3) 0.0310(3) 0.0317(14) Uani 1 1 d .
O6 O 0.8871(3) 0.3870(3) -0.0297(2) 0.0281(12) Uani 1 1 d .
O7 O 1.0480(3) 0.5681(3) 0.2450(3) 0.0244(12) Uani 1 1 d .
O8 O 1.0068(3) 0.6583(3) 0.3380(3) 0.0222(11) Uani 1 1 d .
O9 O 0.9727(3) 0.5455(3) 0.3618(2) 0.0218(11) Uani 1 1 d .
O10 O 0.8531(3) 0.3287(3) 0.2748(2) 0.0190(11) Uani 1 1 d .
O11 O 0.7764(3) 0.3227(3) 0.1512(3) 0.0232(11) Uani 1 1 d .
O12 O 0.8865(3) 0.2371(3) 0.1920(3) 0.0219(11) Uani 1 1 d .
C1 C 0.7400(5) 0.5441(4) 0.4304(4) 0.0232(17) Uani 1 1 d .
C2 C 0.7225(5) 0.4756(5) 0.4511(4) 0.0274(19) Uani 1 1 d .
H2 H 0.7463 0.4389 0.4268 0.033 Uiso 1 1 calc R
C3 C 0.6706(5) 0.4649(5) 0.5065(5) 0.033(2) Uani 1 1 d .
H3 H 0.6610 0.4203 0.5220 0.039 Uiso 1 1 calc R
C4 C 0.6306(5) 0.5192(5) 0.5415(4) 0.029(2) Uani 1 1 d .
C5 C 0.5710(5) 0.5095(6) 0.5957(4) 0.035(2) Uani 1 1 d .
H5 H 0.5611 0.4653 0.6122 0.042 Uiso 1 1 calc R
C6 C 0.5277(5) 0.5618(5) 0.6247(4) 0.036(2) Uani 1 1 d .
H6 H 0.4883 0.5530 0.6598 0.043 Uiso 1 1 calc R
C7 C 0.5415(4) 0.6281(5) 0.6024(4) 0.031(2) Uani 1 1 d .
H7 H 0.5104 0.6638 0.6216 0.038 Uiso 1 1 calc R
C8 C 0.6010(5) 0.6414(4) 0.5519(4) 0.0247(18) Uani 1 1 d .
H8 H 0.6114 0.6865 0.5383 0.030 Uiso 1 1 calc R
C9 C 0.6466(5) 0.5880(4) 0.5206(4) 0.0236(17) Uani 1 1 d .
C10 C 0.7069(5) 0.5992(4) 0.4638(4) 0.0217(17) Uani 1 1 d .
C11 C 0.7268(5) 0.6900(4) 0.3712(4) 0.0240(17) Uani 1 1 d .
C12 C 0.7347(4) 0.6699(5) 0.4432(4) 0.0244(18) Uani 1 1 d .
C13 C 0.7780(5) 0.7165(4) 0.4950(4) 0.0233(16) Uani 1 1 d .
C14 C 0.7979(5) 0.7003(5) 0.5695(4) 0.0290(19) Uani 1 1 d .
H14 H 0.7818 0.6578 0.5872 0.035 Uiso 1 1 calc R
C15 C 0.8400(5) 0.7450(5) 0.6165(4) 0.032(2) Uani 1 1 d .
H15 H 0.8528 0.7328 0.6654 0.038 Uiso 1 1 calc R
C16 C 0.8634(5) 0.8083(5) 0.5914(5) 0.036(2) Uani 1 1 d .
H16 H 0.8911 0.8390 0.6239 0.043 Uiso 1 1 calc R
C17 C 0.8465(6) 0.8277(5) 0.5177(5) 0.035(2) Uani 1 1 d .
H17 H 0.8632 0.8706 0.5016 0.042 Uiso 1 1 calc R
C18 C 0.8043(5) 0.7819(5) 0.4685(4) 0.033(2) Uani 1 1 d .
C19 C 0.7900(5) 0.7994(5) 0.3921(5) 0.035(2) Uani 1 1 d .
H19 H 0.8053 0.8424 0.3753 0.041 Uiso 1 1 calc R
C20 C 0.7539(6) 0.7528(5) 0.3447(4) 0.0305(19) Uani 1 1 d .
H20 H 0.7474 0.7626 0.2946 0.037 Uiso 1 1 calc R
C21 C 0.7355(5) 0.4793(4) 0.1568(4) 0.0252(18) Uani 1 1 d .
H21 H 0.7920 0.4880 0.1729 0.030 Uiso 1 1 calc R
C22 C 0.6718(5) 0.4967(4) 0.1996(4) 0.0246(17) Uani 1 1 d .
C23 C 0.5872(5) 0.4853(5) 0.1793(5) 0.033(2) Uani 1 1 d .
C24 C 0.5711(5) 0.4570(5) 0.1098(5) 0.035(2) Uani 1 1 d .
H24 H 0.5142 0.4503 0.0937 0.043 Uiso 1 1 calc R
C25 C 0.6339(5) 0.4378(5) 0.0621(4) 0.033(2) Uani 1 1 d .
C26 C 0.7179(5) 0.4480(4) 0.0881(4) 0.0267(18) Uani 1 1 d .
C27 C 0.5146(5) 0.4990(5) 0.2315(5) 0.036(2) Uani 1 1 d .
C28 C 0.5287(6) 0.4586(6) 0.3023(6) 0.045(2) Uani 1 1 d .
H28A H 0.5818 0.4724 0.3271 0.068 Uiso 1 1 calc R
H28B H 0.5309 0.4106 0.2911 0.068 Uiso 1 1 calc R
H28C H 0.4825 0.4672 0.3335 0.068 Uiso 1 1 calc R
C29 C 0.4273(6) 0.4746(6) 0.1961(7) 0.054(3) Uani 1 1 d .
H29A H 0.3829 0.4843 0.2289 0.081 Uiso 1 1 calc R
H29B H 0.4295 0.4262 0.1872 0.081 Uiso 1 1 calc R
H29C H 0.4154 0.4982 0.1504 0.081 Uiso 1 1 calc R
C30 C 0.5056(6) 0.5749(6) 0.2471(7) 0.057(3) Uani 1 1 d .
H30A H 0.4524 0.5830 0.2694 0.085 Uiso 1 1 calc R
H30B H 0.5064 0.6001 0.2019 0.085 Uiso 1 1 calc R
H30C H 0.5522 0.5896 0.2801 0.085 Uiso 1 1 calc R
C31 C 0.6097(7) 0.4078(6) -0.0160(5) 0.045(3) Uani 1 1 d .
C32 C 0.6428(7) 0.3340(5) -0.0192(5) 0.047(3) Uani 1 1 d .
H32A H 0.6341 0.3169 -0.0686 0.071 Uiso 1 1 calc R
H32B H 0.6123 0.3058 0.0137 0.071 Uiso 1 1 calc R
H32C H 0.7028 0.3332 -0.0048 0.071 Uiso 1 1 calc R
C33 C 0.6455(8) 0.4523(6) -0.0738(5) 0.057(3) Uani 1 1 d .
H33A H 0.7068 0.4540 -0.0665 0.085 Uiso 1 1 calc R
H33B H 0.6226 0.4977 -0.0703 0.085 Uiso 1 1 calc R
H33C H 0.6302 0.4338 -0.1217 0.085 Uiso 1 1 calc R
C34 C 0.5125(8) 0.4068(7) -0.0316(7) 0.073(4) Uani 1 1 d .
H34A H 0.4900 0.4520 -0.0248 0.109 Uiso 1 1 calc R
H34B H 0.4872 0.3756 0.0017 0.109 Uiso 1 1 calc R
H34C H 0.4994 0.3923 -0.0814 0.109 Uiso 1 1 calc R
C35 C 0.8679(5) 0.5364(4) -0.0317(4) 0.0249(18) Uani 1 1 d .
C36 C 0.8076(6) 0.5851(5) -0.0163(4) 0.0305(19) Uani 1 1 d .
H36 H 0.7983 0.5968 0.0322 0.037 Uiso 1 1 calc R
C37 C 0.7613(6) 0.6162(5) -0.0740(4) 0.037(2) Uani 1 1 d .
H37 H 0.7205 0.6493 -0.0650 0.044 Uiso 1 1 calc R
C38 C 0.7768(5) 0.5970(5) -0.1464(4) 0.031(2) Uani 1 1 d .
C39 C 0.7253(5) 0.6261(5) -0.2064(4) 0.0357(19) Uani 1 1 d .
H39 H 0.6859 0.6602 -0.1969 0.043 Uiso 1 1 calc R
C40 C 0.7329(5) 0.6043(5) -0.2778(5) 0.036(2) Uani 1 1 d .
H40 H 0.6986 0.6231 -0.3161 0.043 Uiso 1 1 calc R
C41 C 0.7937(5) 0.5531(5) -0.2920(4) 0.032(2) Uani 1 1 d .
H41 H 0.7992 0.5379 -0.3400 0.038 Uiso 1 1 calc R
C42 C 0.8442(5) 0.5258(4) -0.2356(4) 0.0255(17) Uani 1 1 d .
H42 H 0.8842 0.4926 -0.2463 0.031 Uiso 1 1 calc R
C43 C 0.8378(5) 0.5464(5) -0.1618(4) 0.0262(18) Uani 1 1 d .
C44 C 0.8876(5) 0.5167(5) -0.1002(4) 0.0257(18) Uani 1 1 d .
C45 C 0.9519(5) 0.4007(5) -0.0782(4) 0.028(2) Uani 1 1 d .
C46 C 0.9564(5) 0.4636(4) -0.1125(4) 0.0208(16) Uani 1 1 d .
C47 C 1.0241(5) 0.4758(5) -0.1591(4) 0.028(2) Uani 1 1 d .
C48 C 1.0402(5) 0.5418(5) -0.1902(4) 0.031(2) Uani 1 1 d .
H48 H 1.0042 0.5785 -0.1817 0.038 Uiso 1 1 calc R
C49 C 1.1094(6) 0.5504(6) -0.2329(5) 0.046(3) Uani 1 1 d .
H49 H 1.1193 0.5931 -0.2534 0.056 Uiso 1 1 calc R
C50 C 1.1639(6) 0.4973(6) -0.2457(5) 0.041(2) Uani 1 1 d .
H50 H 1.2108 0.5052 -0.2737 0.049 Uiso 1 1 calc R
C51 C 1.1508(5) 0.4331(5) -0.2185(4) 0.036(2) Uani 1 1 d .
H51 H 1.1870 0.3975 -0.2304 0.043 Uiso 1 1 calc R
C52 C 1.0833(5) 0.4206(5) -0.1729(4) 0.034(2) Uani 1 1 d .
C53 C 1.0662(6) 0.3564(5) -0.1412(4) 0.037(2) Uani 1 1 d .
H53 H 1.0993 0.3192 -0.1538 0.044 Uiso 1 1 calc R
C54 C 1.0047(5) 0.3462(5) -0.0939(4) 0.030(2) Uani 1 1 d .
H54 H 0.9977 0.3037 -0.0721 0.036 Uiso 1 1 calc R
C55 C 1.1259(4) 0.5524(4) 0.2864(4) 0.0219(16) Uani 1 1 d .
C56 C 1.1488(5) 0.4847(5) 0.2925(4) 0.0273(18) Uani 1 1 d .
H56 H 1.1149 0.4510 0.2695 0.033 Uiso 1 1 calc R
C57 C 1.2222(5) 0.4673(5) 0.3328(5) 0.0316(19) Uani 1 1 d .
H57 H 1.2409 0.4221 0.3340 0.038 Uiso 1 1 calc R
C58 C 1.2695(5) 0.5184(5) 0.3729(4) 0.0274(18) Uani 1 1 d .
C59 C 1.3419(6) 0.5004(6) 0.4187(5) 0.042(2) Uani 1 1 d .
H59 H 1.3576 0.4545 0.4228 0.051 Uiso 1 1 calc R
C60 C 1.3897(6) 0.5486(6) 0.4574(5) 0.049(3) Uani 1 1 d .
H60 H 1.4391 0.5364 0.4853 0.059 Uiso 1 1 calc R
C61 C 1.3620(5) 0.6165(6) 0.4539(4) 0.041(2) Uani 1 1 d .
H61 H 1.3911 0.6490 0.4831 0.049 Uiso 1 1 calc R
C62 C 1.2933(5) 0.6370(5) 0.4089(4) 0.032(2) Uani 1 1 d .
H62 H 1.2770 0.6828 0.4074 0.038 Uiso 1 1 calc R
C63 C 1.2476(5) 0.5884(4) 0.3652(4) 0.0231(16) Uani 1 1 d .
C64 C 1.1729(5) 0.6076(5) 0.3180(4) 0.0268(19) Uani 1 1 d .
C65 C 1.0693(5) 0.7032(4) 0.3111(4) 0.0266(18) Uani 1 1 d .
C66 C 1.1509(4) 0.6790(4) 0.3020(4) 0.0206(16) Uani 1 1 d .
C67 C 1.2103(5) 0.7272(5) 0.2744(4) 0.0277(19) Uani 1 1 d .
C68 C 1.2942(5) 0.7077(5) 0.2552(4) 0.033(2) Uani 1 1 d .
H68 H 1.3098 0.6618 0.2588 0.039 Uiso 1 1 calc R
C69 C 1.3506(6) 0.7526(5) 0.2323(5) 0.039(2) Uani 1 1 d .
H69 H 1.4035 0.7372 0.2186 0.047 Uiso 1 1 calc R
C70 C 1.3324(7) 0.8220(7) 0.2283(6) 0.055(3) Uani 1 1 d .
H70 H 1.3744 0.8531 0.2162 0.066 Uiso 1 1 calc R
C71 C 1.2492(7) 0.8454(6) 0.2429(5) 0.045(2) Uani 1 1 d .
H71 H 1.2348 0.8914 0.2379 0.054 Uiso 1 1 calc R
C72 C 1.1873(6) 0.7962(5) 0.2659(4) 0.035(2) Uani 1 1 d .
C73 C 1.1034(5) 0.8176(5) 0.2781(4) 0.0316(19) Uani 1 1 d .
H73 H 1.0886 0.8635 0.2715 0.038 Uiso 1 1 calc R
C74 C 1.0432(5) 0.7717(5) 0.2995(4) 0.0282(19) Uani 1 1 d .
H74 H 0.9872 0.7853 0.3062 0.034 Uiso 1 1 calc R
C75 C 0.9176(4) 0.4363(4) 0.3166(4) 0.0192(16) Uani 1 1 d .
H75 H 0.9134 0.4531 0.2687 0.023 Uiso 1 1 calc R
C76 C 0.9491(4) 0.4770(4) 0.3738(4) 0.0178(16) Uani 1 1 d .
C77 C 0.9587(5) 0.4531(4) 0.4469(4) 0.0202(16) Uani 1 1 d .
C78 C 0.9324(4) 0.3874(4) 0.4571(3) 0.0205(15) Uani 1 1 d .
H78 H 0.9376 0.3711 0.5052 0.025 Uiso 1 1 calc R
C79 C 0.8976(5) 0.3402(4) 0.4024(4) 0.0228(17) Uani 1 1 d .
C80 C 0.8923(4) 0.3699(4) 0.3316(4) 0.0236(18) Uani 1 1 d .
C81 C 0.9942(5) 0.4992(5) 0.5114(4) 0.0269(18) Uani 1 1 d .
C82 C 1.0843(5) 0.5241(4) 0.4978(4) 0.0265(18) Uani 1 1 d .
H82A H 1.0819 0.5555 0.4571 0.040 Uiso 1 1 calc R
H82B H 1.1196 0.4857 0.4867 0.040 Uiso 1 1 calc R
H82C H 1.1081 0.5469 0.5411 0.040 Uiso 1 1 calc R
C83 C 0.9348(5) 0.5600(5) 0.5224(4) 0.033(2) Uani 1 1 d .
H83A H 0.9563 0.5865 0.5639 0.049 Uiso 1 1 calc R
H83B H 0.8785 0.5436 0.5311 0.049 Uiso 1 1 calc R
H83C H 0.9324 0.5882 0.4790 0.049 Uiso 1 1 calc R
C84 C 0.9983(5) 0.4584(5) 0.5842(4) 0.032(2) Uani 1 1 d .
H84A H 1.0427 0.4246 0.5833 0.047 Uiso 1 1 calc R
H84B H 0.9443 0.4362 0.5899 0.047 Uiso 1 1 calc R
H84C H 1.0103 0.4891 0.6248 0.047 Uiso 1 1 calc R
C85 C 0.8676(5) 0.2691(5) 0.4203(4) 0.0250(18) Uani 1 1 d .
C86 C 0.7709(6) 0.2635(5) 0.4030(5) 0.038(2) Uani 1 1 d .
H86A H 0.7420 0.2974 0.4306 0.057 Uiso 1 1 calc R
H86B H 0.7517 0.2187 0.4162 0.057 Uiso 1 1 calc R
H86C H 0.7584 0.2709 0.3513 0.057 Uiso 1 1 calc R
C87 C 0.9177(6) 0.2150(5) 0.3787(4) 0.035(2) Uani 1 1 d .
H87A H 0.9040 0.2193 0.3267 0.052 Uiso 1 1 calc R
H87B H 0.9022 0.1700 0.3947 0.052 Uiso 1 1 calc R
H87C H 0.9780 0.2219 0.3886 0.052 Uiso 1 1 calc R
C88 C 0.8848(6) 0.2526(5) 0.5043(4) 0.036(2) Uani 1 1 d .
H88A H 0.9451 0.2554 0.5170 0.054 Uiso 1 1 calc R
H88B H 0.8649 0.2072 0.5142 0.054 Uiso 1 1 calc R
H88C H 0.8549 0.2851 0.5330 0.054 Uiso 1 1 calc R
C89 C 0.7118(5) 0.2740(4) 0.1662(4) 0.0229(17) Uani 1 1 d .
C90 C 0.6425(5) 0.2994(5) 0.2027(4) 0.033(2) Uani 1 1 d .
H90 H 0.6411 0.3448 0.2181 0.040 Uiso 1 1 calc R
C91 C 0.5759(5) 0.2551(5) 0.2154(4) 0.032(2) Uani 1 1 d .
H91 H 0.5280 0.2708 0.2383 0.039 Uiso 1 1 calc R
C92 C 0.5811(5) 0.1851(5) 0.1933(5) 0.037(2) Uani 1 1 d .
C93 C 0.5149(5) 0.1390(6) 0.2068(5) 0.044(3) Uani 1 1 d .
H93 H 0.4659 0.1550 0.2278 0.053 Uiso 1 1 calc R
C94 C 0.5215(6) 0.0699(6) 0.1893(5) 0.048(3) Uani 1 1 d .
H94 H 0.4767 0.0399 0.1970 0.058 Uiso 1 1 calc R
C95 C 0.5960(6) 0.0467(5) 0.1601(4) 0.035(2) Uani 1 1 d .
H95 H 0.6022 0.0001 0.1517 0.042 Uiso 1 1 calc R
C96 C 0.6605(5) 0.0896(5) 0.1434(4) 0.031(2) Uani 1 1 d .
H96 H 0.7089 0.0727 0.1223 0.038 Uiso 1 1 calc R
C97 C 0.6527(5) 0.1603(5) 0.1586(4) 0.0275(18) Uani 1 1 d .
C98 C 0.7195(5) 0.2092(4) 0.1403(3) 0.0215(16) Uani 1 1 d .
C99 C 0.8756(5) 0.2045(4) 0.1226(4) 0.0191(15) Uani 1 1 d .
C100 C 0.7928(4) 0.1901(4) 0.0972(4) 0.0188(15) Uani 1 1 d .
C101 C 0.7826(5) 0.1580(4) 0.0248(4) 0.0212(16) Uani 1 1 d .
C102 C 0.7016(5) 0.1468(4) -0.0118(4) 0.0287(13) Uani 1 1 d .
H102 H 0.6523 0.1606 0.0104 0.034 Uiso 1 1 calc R
C103 C 0.6947(5) 0.1158(5) -0.0792(4) 0.034(2) Uani 1 1 d .
H103 H 0.6410 0.1099 -0.1031 0.041 Uiso 1 1 calc R
C104 C 0.7670(6) 0.0931(5) -0.1123(4) 0.035(2) Uani 1 1 d .
H104 H 0.7610 0.0706 -0.1573 0.042 Uiso 1 1 calc R
C105 C 0.8461(5) 0.1032(4) -0.0804(4) 0.0287(13) Uani 1 1 d .
H105 H 0.8941 0.0873 -0.1031 0.034 Uiso 1 1 calc R
C106 C 0.8553(5) 0.1386(4) -0.0112(4) 0.0272(19) Uani 1 1 d .
C107 C 0.9391(5) 0.1527(5) 0.0204(4) 0.0270(17) Uani 1 1 d .
H107 H 0.9870 0.1384 -0.0036 0.032 Uiso 1 1 calc R
C108 C 0.9491(5) 0.1870(4) 0.0856(4) 0.0240(17) Uani 1 1 d .
H108 H 1.0034 0.1986 0.1052 0.029 Uiso 1 1 calc R

loop_
_atom_site_aniso_label
_atom_site_aniso_U_11
_atom_site_aniso_U_22
_atom_site_aniso_U_33
_atom_site_aniso_U_23
_atom_site_aniso_U_13
_atom_site_aniso_U_12
Pd2 0.0251(3) 0.0190(3) 0.0160(2) 0.0017(2) -0.00450(18) -0.0008(2)
Pd1 0.0254(3) 0.0192(3) 0.0177(2) 0.0022(2) -0.00358(18) 0.0011(2)
P1 0.0220(10) 0.0237(13) 0.0188(8) 0.0043(7) -0.0026(7) 0.0019(7)
P2 0.0366(11) 0.0184(13) 0.0145(8) 0.0028(7) -0.0074(7) 0.0018(8)
P3 0.0247(10) 0.0152(12) 0.0185(8) -0.0007(7) -0.0059(7) -0.0011(7)
P4 0.0244(10) 0.0169(12) 0.0150(8) 0.0025(7) -0.0055(6) -0.0004(7)
Cl3 0.0240(9) 0.0275(12) 0.0257(8) 0.0022(7) -0.0106(7) 0.0025(7)
Cl4 0.0365(11) 0.0308(14) 0.0323(9) 0.0048(8) 0.0041(7) -0.0057(8)
Cl2 0.0318(10) 0.0349(13) 0.0234(8) 0.0057(8) -0.0081(7) 0.0088(8)
Cl1 0.0351(11) 0.0282(13) 0.0285(9) 0.0068(8) 0.0026(7) -0.0005(8)
O1 0.022(3) 0.019(3) 0.019(2) 0.003(2) -0.0038(19) -0.002(2)
O2 0.031(3) 0.021(4) 0.021(2) -0.001(2) -0.007(2) -0.004(2)
O3 0.028(3) 0.035(4) 0.016(2) -0.002(2) -0.0027(19) 0.007(2)
O4 0.043(3) 0.026(4) 0.018(2) 0.000(2) -0.012(2) 0.002(2)
O5 0.045(3) 0.037(4) 0.012(2) 0.004(2) -0.009(2) 0.008(3)
O6 0.038(3) 0.026(4) 0.019(2) -0.004(2) -0.0027(19) -0.005(3)
O7 0.019(3) 0.032(4) 0.022(2) -0.001(2) -0.0015(19) -0.005(2)
O8 0.029(3) 0.015(3) 0.023(2) -0.002(2) -0.002(2) -0.001(2)
O9 0.028(3) 0.021(4) 0.015(2) 0.005(2) -0.0031(18) 0.001(2)
O10 0.022(3) 0.018(3) 0.016(2) 0.0010(19) -0.0041(18) -0.006(2)
O11 0.031(3) 0.019(3) 0.020(2) 0.002(2) -0.0044(19) -0.003(2)
O12 0.024(3) 0.025(4) 0.016(2) -0.006(2) -0.0058(18) -0.002(2)
C1 0.025(4) 0.019(6) 0.025(3) 0.008(3) -0.005(3) -0.006(3)
C2 0.030(5) 0.027(6) 0.025(4) 0.006(3) -0.004(3) 0.003(3)
C3 0.036(5) 0.028(6) 0.031(4) 0.016(4) -0.015(4) -0.008(4)
C4 0.023(4) 0.043(7) 0.019(3) 0.004(3) -0.007(3) -0.004(3)
C5 0.023(4) 0.055(7) 0.027(4) 0.012(4) -0.006(3) -0.006(4)
C6 0.030(5) 0.052(7) 0.026(4) -0.010(4) -0.002(3) -0.006(4)
C7 0.019(4) 0.049(7) 0.025(3) -0.005(4) -0.006(3) 0.006(4)
C8 0.022(4) 0.025(6) 0.026(3) 0.000(3) -0.006(3) 0.004(3)
C9 0.029(4) 0.021(5) 0.019(3) 0.007(3) -0.011(3) 0.000(3)
C10 0.024(4) 0.020(5) 0.019(3) 0.010(3) -0.006(3) -0.003(3)
C11 0.030(4) 0.025(6) 0.016(3) 0.001(3) -0.006(3) 0.001(3)
C12 0.021(4) 0.029(6) 0.022(3) -0.009(3) -0.005(3) 0.012(3)
C13 0.028(4) 0.010(5) 0.031(4) -0.005(3) -0.004(3) 0.002(3)
C14 0.029(4) 0.031(6) 0.026(4) 0.004(3) -0.010(3) -0.005(3)
C15 0.031(5) 0.039(6) 0.025(4) 0.002(4) -0.002(3) 0.004(4)
C16 0.037(5) 0.037(7) 0.032(4) -0.013(4) -0.011(3) -0.001(4)
C17 0.043(5) 0.027(6) 0.034(4) -0.001(4) -0.008(3) 0.002(4)
C18 0.039(5) 0.036(6) 0.022(4) 0.005(4) -0.003(3) -0.002(4)
C19 0.038(5) 0.027(6) 0.038(4) 0.009(4) 0.000(3) -0.002(4)
C20 0.047(5) 0.020(5) 0.024(4) 0.000(3) -0.004(3) 0.010(4)
C21 0.033(4) 0.020(5) 0.022(4) 0.001(3) -0.008(3) -0.005(3)
C22 0.030(4) 0.022(5) 0.021(3) -0.005(3) -0.013(3) 0.003(3)
C23 0.036(5) 0.024(6) 0.038(4) 0.006(4) -0.009(4) 0.006(3)
C24 0.022(4) 0.039(7) 0.043(5) -0.007(4) -0.016(4) 0.001(3)
C25 0.037(5) 0.036(6) 0.023(4) -0.002(3) -0.022(3) -0.004(4)
C26 0.041(5) 0.012(5) 0.026(4) -0.003(3) -0.011(3) 0.009(3)
C27 0.012(4) 0.033(6) 0.062(6) -0.010(4) -0.002(4) 0.007(3)
C28 0.025(5) 0.048(7) 0.062(6) 0.007(5) 0.003(4) 0.005(4)
C29 0.030(5) 0.045(8) 0.086(8) -0.015(6) 0.005(5) -0.005(4)
C30 0.031(5) 0.061(9) 0.078(7) -0.005(6) -0.002(5) -0.003(5)
C31 0.060(6) 0.039(7) 0.034(5) -0.011(4) -0.028(4) -0.002(4)
C32 0.071(7) 0.030(7) 0.037(5) 0.003(4) -0.033(4) -0.003(5)
C33 0.097(9) 0.040(8) 0.031(5) -0.010(4) -0.021(5) 0.007(6)
C34 0.089(9) 0.058(10) 0.065(7) -0.011(6) -0.055(7) 0.011(6)
C35 0.043(5) 0.008(5) 0.022(3) 0.008(3) -0.013(3) -0.005(3)
C36 0.057(5) 0.024(5) 0.012(3) 0.004(3) 0.010(3) 0.010(4)
C37 0.051(5) 0.029(6) 0.031(4) 0.020(4) 0.010(3) 0.019(4)
C38 0.040(5) 0.028(6) 0.024(4) 0.013(3) 0.002(3) 0.005(3)
C39 0.038(5) 0.033(6) 0.037(4) 0.011(4) 0.002(3) 0.001(4)
C40 0.030(5) 0.041(7) 0.036(4) 0.016(4) -0.009(3) 0.001(4)
C41 0.032(5) 0.045(6) 0.019(3) 0.003(3) -0.002(3) -0.006(4)
C42 0.030(4) 0.024(5) 0.023(3) 0.002(3) -0.003(3) 0.000(3)
C43 0.036(5) 0.023(6) 0.019(3) 0.008(3) -0.004(3) -0.008(3)
C44 0.029(4) 0.026(6) 0.022(3) 0.005(3) 0.000(3) -0.008(3)
C45 0.038(5) 0.032(6) 0.011(3) 0.005(3) -0.009(3) -0.006(3)
C46 0.028(4) 0.018(5) 0.015(3) 0.002(3) -0.010(3) 0.000(3)
C47 0.027(4) 0.040(6) 0.016(3) -0.011(3) -0.008(3) -0.003(3)
C48 0.034(5) 0.036(6) 0.024(4) 0.000(3) -0.004(3) -0.001(4)
C49 0.053(6) 0.044(8) 0.040(5) 0.005(4) -0.011(4) -0.021(5)
C50 0.037(5) 0.051(8) 0.034(4) 0.009(4) -0.002(4) -0.011(4)
C51 0.036(5) 0.045(7) 0.027(4) -0.004(4) -0.003(3) 0.004(4)
C52 0.039(5) 0.043(7) 0.019(4) -0.005(4) -0.010(3) -0.002(4)
C53 0.057(6) 0.032(6) 0.018(4) -0.001(3) -0.019(4) 0.010(4)
C54 0.046(5) 0.022(6) 0.021(4) -0.011(3) -0.010(3) 0.009(4)
C55 0.018(4) 0.026(5) 0.022(3) -0.001(3) -0.001(3) 0.004(3)
C56 0.023(4) 0.025(6) 0.034(4) 0.000(3) 0.008(3) 0.004(3)
C57 0.041(5) 0.015(5) 0.039(4) -0.002(3) 0.007(4) 0.004(3)
C58 0.032(5) 0.028(6) 0.022(3) -0.002(3) 0.002(3) 0.003(3)
C59 0.046(6) 0.048(7) 0.032(4) 0.005(4) -0.007(4) 0.010(4)
C60 0.046(6) 0.062(9) 0.038(5) 0.008(5) -0.018(4) 0.010(5)
C61 0.038(5) 0.053(7) 0.031(4) -0.011(4) -0.008(3) 0.003(5)
C62 0.031(4) 0.030(6) 0.032(4) 0.000(3) -0.005(3) 0.001(3)
C63 0.020(4) 0.022(5) 0.026(3) -0.002(3) -0.005(3) -0.005(3)
C64 0.027(4) 0.029(6) 0.024(3) -0.006(3) -0.001(3) 0.001(3)
C65 0.044(5) 0.019(5) 0.016(3) -0.001(3) -0.005(3) 0.001(3)
C66 0.024(4) 0.020(5) 0.017(3) -0.001(3) -0.007(3) -0.002(3)
C67 0.032(5) 0.033(6) 0.017(3) 0.006(3) -0.005(3) -0.006(3)
C68 0.040(5) 0.032(6) 0.026(4) 0.006(3) 0.001(3) -0.001(4)
C69 0.042(6) 0.032(7) 0.045(5) 0.008(4) 0.016(4) 0.002(4)
C70 0.047(6) 0.061(9) 0.061(6) 0.009(6) 0.020(5) -0.023(5)
C71 0.061(7) 0.032(7) 0.040(5) 0.007(4) -0.003(4) -0.009(5)
C72 0.037(5) 0.040(7) 0.027(4) 0.002(4) -0.002(3) -0.019(4)
C73 0.045(5) 0.022(6) 0.027(4) 0.001(3) -0.007(3) -0.002(4)
C74 0.033(5) 0.027(6) 0.024(4) 0.001(3) -0.010(3) -0.001(3)
C75 0.020(4) 0.021(5) 0.016(3) 0.001(3) -0.002(3) 0.005(3)
C76 0.014(4) 0.020(5) 0.020(3) 0.001(3) 0.000(3) 0.001(3)
C77 0.029(4) 0.016(5) 0.014(3) 0.000(3) -0.010(3) 0.002(3)
C78 0.029(4) 0.019(5) 0.013(3) 0.000(3) -0.006(2) -0.001(3)
C79 0.028(4) 0.016(5) 0.023(3) 0.003(3) -0.004(3) 0.004(3)
C80 0.028(4) 0.025(6) 0.016(3) 0.001(3) -0.013(3) -0.003(3)
C81 0.034(5) 0.028(6) 0.019(3) -0.009(3) -0.003(3) 0.004(3)
C82 0.026(4) 0.019(5) 0.033(4) -0.009(3) -0.016(3) 0.004(3)
C83 0.046(5) 0.034(6) 0.016(3) 0.000(3) -0.017(3) -0.008(4)
C84 0.034(5) 0.046(6) 0.014(3) -0.005(3) -0.013(3) 0.003(4)
C85 0.033(4) 0.024(6) 0.017(3) 0.009(3) -0.006(3) -0.005(3)
C86 0.042(5) 0.041(7) 0.031(4) 0.007(4) -0.001(4) -0.009(4)
C87 0.064(6) 0.013(6) 0.027(4) 0.003(3) -0.005(4) -0.004(4)
C88 0.049(5) 0.035(6) 0.023(4) 0.012(4) 0.001(3) -0.017(4)
C89 0.033(4) 0.018(5) 0.016(3) -0.001(3) -0.014(3) 0.000(3)
C90 0.023(4) 0.049(7) 0.027(4) -0.007(4) -0.002(3) 0.008(4)
C91 0.031(5) 0.039(6) 0.026(4) -0.011(4) -0.007(3) 0.009(4)
C92 0.028(5) 0.053(7) 0.029(4) -0.010(4) -0.007(3) -0.004(4)
C93 0.024(5) 0.073(9) 0.034(4) -0.013(4) 0.001(3) -0.014(4)
C94 0.049(6) 0.052(8) 0.042(5) -0.006(5) -0.001(4) -0.036(5)
C95 0.058(6) 0.021(6) 0.027(4) 0.005(3) 0.001(4) -0.004(4)
C96 0.032(5) 0.036(6) 0.026(4) -0.009(3) -0.001(3) -0.002(4)
C97 0.039(5) 0.022(6) 0.021(3) 0.003(3) -0.006(3) -0.008(3)
C98 0.042(5) 0.015(5) 0.006(3) -0.002(2) -0.010(3) 0.001(3)
C99 0.032(4) 0.007(4) 0.018(3) -0.003(3) -0.004(3) 0.001(3)
C100 0.025(4) 0.011(5) 0.021(3) -0.002(3) -0.001(3) 0.002(3)
C101 0.029(4) 0.010(5) 0.024(3) -0.003(3) -0.002(3) -0.007(3)
C102 0.038(3) 0.022(4) 0.026(3) -0.011(2) -0.001(2) -0.002(2)
C103 0.035(4) 0.036(6) 0.029(4) -0.014(4) -0.011(3) 0.003(4)
C104 0.055(6) 0.028(6) 0.022(4) -0.009(3) 0.003(3) -0.004(4)
C105 0.038(3) 0.022(4) 0.026(3) -0.011(2) -0.001(2) -0.002(2)
C106 0.046(5) 0.019(6) 0.017(3) -0.001(3) 0.001(3) -0.001(3)
C107 0.032(4) 0.027(5) 0.021(3) 0.000(3) 0.003(3) 0.008(3)
C108 0.030(4) 0.019(5) 0.022(3) 0.000(3) -0.007(3) 0.004(3)

loop_
_atom_type_symbol
_atom_type_description
_atom_type_scat_dispersion_real
_atom_type_scat_dispersion_imag
_atom_type_scat_source
C C 0.0181 0.0091 'International Tables Vol C Tables 4.2.6.8 and 6.1.1.4'
H H 0.0000 0.0000 'International Tables Vol C Tables 4.2.6.8 and 6.1.1.4'
O O 0.0492 0.0322 'International Tables Vol C Tables 4.2.6.8 and 6.1.1.4'
P P 0.2955 0.4335 'International Tables Vol C Tables 4.2.6.8 and 6.1.1.4'
Cl Cl 0.3639 0.7018 'International Tables Vol C Tables 4.2.6.8 and 6.1.1.4'
Pd Pd 0.1215 3.9337 'International Tables Vol C Tables 4.2.6.8 and 6.1.1.4'

loop_
_geom_angle_atom_site_label_1
_geom_angle_atom_site_label_2
_geom_angle_atom_site_label_3
_geom_angle
_geom_angle_publ_flag
P4 Pd2 P2 99.94(7) yes
P4 Pd2 Cl4 173.55(8) yes
P2 Pd2 Cl4 86.11(8) yes
P4 Pd2 Cl3 81.52(7) yes
P2 Pd2 Cl3 174.13(8) yes
Cl4 Pd2 Cl3 92.24(7) yes
P1 Pd1 P3 98.96(7) yes
P1 Pd1 Cl1 172.08(8) yes
P3 Pd1 Cl1 87.21(7) yes
P1 Pd1 Cl2 81.73(7) yes
P3 Pd1 Cl2 174.94(8) yes
Cl1 Pd1 Cl2 91.69(7) yes
O3 P1 O1 102.5(3) yes
O3 P1 O2 100.5(3) yes
O1 P1 O2 102.5(3) yes
O3 P1 Pd1 120.0(2) ?
O1 P1 Pd1 115.0(2) ?
O2 P1 Pd1 113.9(2) ?
O5 P2 O4 106.4(3) yes
O5 P2 O6 106.4(3) yes
O4 P2 O6 93.6(3) yes
O5 P2 Pd2 111.5(2) ?
O4 P2 Pd2 124.3(2) ?
O6 P2 Pd2 112.4(2) ?
O9 P3 O8 94.1(3) yes
O9 P3 O7 106.1(3) yes
O8 P3 O7 106.5(3) yes
O9 P3 Pd1 124.2(2) ?
O8 P3 Pd1 111.0(2) ?
O7 P3 Pd1 112.37(19) ?
O10 P4 O11 103.6(3) yes
O10 P4 O12 99.2(3) yes
O11 P4 O12 102.4(3) yes
O10 P4 Pd2 120.6(2) ?
O11 P4 Pd2 113.3(2) ?
O12 P4 Pd2 115.4(2) ?
C1 O1 P1 120.1(4) ?
C11 O2 P1 115.0(4) ?
C22 O3 P1 132.5(5) ?
C26 O4 P2 136.7(5) ?
C35 O5 P2 117.2(5) ?
C45 O6 P2 121.4(5) ?
C55 O7 P3 115.0(4) ?
C65 O8 P3 122.3(5) ?
C76 O9 P3 134.6(4) ?
C80 O10 P4 134.0(5) ?
C89 O11 P4 120.8(5) ?
C99 O12 P4 114.9(4) ?
C10 C1 O1 118.9(7) ?
C10 C1 C2 123.0(7) ?
O1 C1 C2 118.1(7) ?
C3 C2 C1 118.6(8) ?
C3 C2 H2 120.7 ?
C1 C2 H2 120.7 ?
C2 C3 C4 121.8(9) ?
C2 C3 H3 119.1 ?
C4 C3 H3 119.1 ?
C3 C4 C5 123.1(9) ?
C3 C4 C9 120.2(8) ?
C5 C4 C9 116.6(8) ?
C6 C5 C4 122.6(9) ?
C6 C5 H5 118.7 ?
C4 C5 H5 118.7 ?
C5 C6 C7 120.4(9) ?
C5 C6 H6 119.8 ?
C7 C6 H6 119.8 ?
C8 C7 C6 120.0(8) ?
C8 C7 H7 120.0 ?
C6 C7 H7 120.0 ?
C7 C8 C9 120.8(8) ?
C7 C8 H8 119.6 ?
C9 C8 H8 119.6 ?
C8 C9 C4 119.5(7) ?
C8 C9 C10 122.8(7) ?
C4 C9 C10 117.5(7) ?
C1 C10 C9 118.7(7) ?
C1 C10 C12 119.7(7) ?
C9 C10 C12 121.6(7) ?
C12 C11 C20 125.0(7) ?
C12 C11 O2 116.3(7) ?
C20 C11 O2 118.6(6) ?
C11 C12 C13 117.1(8) ?
C11 C12 C10 119.5(7) ?
C13 C12 C10 123.2(7) ?
C14 C13 C18 118.1(7) ?
C14 C13 C12 123.6(8) ?
C18 C13 C12 118.3(7) ?
C15 C14 C13 122.0(8) ?
C15 C14 H14 119.0 ?
C13 C14 H14 119.0 ?
C14 C15 C16 119.7(8) ?
C14 C15 H15 120.2 ?
C16 C15 H15 120.2 ?
C15 C16 C17 121.4(8) ?
C15 C16 H16 119.3 ?
C17 C16 H16 119.3 ?
C16 C17 C18 119.6(9) ?
C16 C17 H17 120.2 ?
C18 C17 H17 120.2 ?
C17 C18 C19 120.5(9) ?
C17 C18 C13 119.2(7) ?
C19 C18 C13 120.4(8) ?
C20 C19 C18 119.5(9) ?
C20 C19 H19 120.3 ?
C18 C19 H19 120.3 ?
C19 C20 C11 119.7(7) ?
C19 C20 H20 120.2 ?
C11 C20 H20 120.2 ?
C22 C21 C26 120.8(7) ?
C22 C21 H21 119.6 ?
C26 C21 H21 119.6 ?
C21 C22 C23 122.7(7) ?
C21 C22 O3 118.4(6) ?
C23 C22 O3 118.9(7) ?
C22 C23 C24 115.5(8) ?
C22 C23 C27 122.6(8) ?
C24 C23 C27 121.8(7) ?
C23 C24 C25 125.1(7) ?
C23 C24 H24 117.5 ?
C25 C24 H24 117.5 ?
C26 C25 C24 115.9(7) ?
C26 C25 C31 122.6(8) ?
C24 C25 C31 121.5(7) ?
O4 C26 C25 116.9(7) ?
O4 C26 C21 123.1(7) ?
C25 C26 C21 120.0(8) ?
C28 C27 C30 111.1(9) ?
C28 C27 C23 110.8(7) ?
C30 C27 C23 111.4(8) ?
C28 C27 C29 105.9(8) ?
C30 C27 C29 106.8(7) ?
C23 C27 C29 110.7(8) ?
C27 C28 H28A 109.5 ?
C27 C28 H28B 109.5 ?
H28A C28 H28B 109.5 ?
C27 C28 H28C 109.5 ?
H28A C28 H28C 109.5 ?
H28B C28 H28C 109.5 ?
C27 C29 H29A 109.5 ?
C27 C29 H29B 109.5 ?
H29A C29 H29B 109.5 ?
C27 C29 H29C 109.5 ?
H29A C29 H29C 109.5 ?
H29B C29 H29C 109.5 ?
C27 C30 H30A 109.5 ?
C27 C30 H30B 109.5 ?
H30A C30 H30B 109.5 ?
C27 C30 H30C 109.5 ?
H30A C30 H30C 109.5 ?
H30B C30 H30C 109.5 ?
C33 C31 C34 106.6(9) ?
C33 C31 C32 112.2(10) ?
C34 C31 C32 108.4(9) ?
C33 C31 C25 109.9(8) ?
C34 C31 C25 111.0(9) ?
C32 C31 C25 108.8(7) ?
C31 C32 H32A 109.5 ?
C31 C32 H32B 109.5 ?
H32A C32 H32B 109.5 ?
C31 C32 H32C 109.5 ?
H32A C32 H32C 109.5 ?
H32B C32 H32C 109.5 ?
C31 C33 H33A 109.5 ?
C31 C33 H33B 109.5 ?
H33A C33 H33B 109.5 ?
C31 C33 H33C 109.5 ?
H33A C33 H33C 109.5 ?
H33B C33 H33C 109.5 ?
C31 C34 H34A 109.5 ?
C31 C34 H34B 109.5 ?
H34A C34 H34B 109.5 ?
C31 C34 H34C 109.5 ?
H34A C34 H34C 109.5 ?
H34B C34 H34C 109.5 ?
C44 C35 C36 125.2(7) ?
C44 C35 O5 118.5(7) ?
C36 C35 O5 116.2(7) ?
C37 C36 C35 118.8(7) ?
C37 C36 H36 120.6 ?
C35 C36 H36 120.6 ?
C36 C37 C38 119.0(8) ?
C36 C37 H37 120.5 ?
C38 C37 H37 120.5 ?
C37 C38 C43 121.8(7) ?
C37 C38 C39 119.2(8) ?
C43 C38 C39 118.9(8) ?
C40 C39 C38 121.2(9) ?
C40 C39 H39 119.4 ?
C38 C39 H39 119.4 ?
C39 C40 C41 119.2(7) ?
C39 C40 H40 120.4 ?
C41 C40 H40 120.4 ?
C42 C41 C40 120.2(8) ?
C42 C41 H41 119.9 ?
C40 C41 H41 119.9 ?
C41 C42 C43 122.2(8) ?
C41 C42 H42 118.9 ?
C43 C42 H42 118.9 ?
C42 C43 C38 118.3(7) ?
C42 C43 C44 123.8(8) ?
C38 C43 C44 117.9(7) ?
C35 C44 C43 117.1(8) ?
C35 C44 C46 121.9(7) ?
C43 C44 C46 120.9(7) ?
C46 C45 C54 122.9(8) ?
C46 C45 O6 120.6(8) ?
C54 C45 O6 116.3(7) ?
C45 C46 C47 118.6(8) ?
C45 C46 C44 119.1(7) ?
C47 C46 C44 122.3(7) ?
C46 C47 C48 122.8(8) ?
C46 C47 C52 119.1(8) ?
C48 C47 C52 118.0(8) ?
C49 C48 C47 119.6(9) ?
C49 C48 H48 120.2 ?
C47 C48 H48 120.2 ?
C50 C49 C48 121.3(10) ?
C50 C49 H49 119.3 ?
C48 C49 H49 119.3 ?
C51 C50 C49 121.6(10) ?
C51 C50 H50 119.2 ?
C49 C50 H50 119.2 ?
C50 C51 C52 120.5(9) ?
C50 C51 H51 119.7 ?
C52 C51 H51 119.7 ?
C51 C52 C53 124.3(9) ?
C51 C52 C47 118.9(9) ?
C53 C52 C47 116.8(8) ?
C54 C53 C52 123.6(9) ?
C54 C53 H53 118.2 ?
C52 C53 H53 118.2 ?
C53 C54 C45 118.4(9) ?
C53 C54 H54 120.8 ?
C45 C54 H54 120.8 ?
C56 C55 C64 125.1(7) ?
C56 C55 O7 117.4(7) ?
C64 C55 O7 117.5(7) ?
C57 C56 C55 119.4(8) ?
C57 C56 H56 120.3 ?
C55 C56 H56 120.3 ?
C56 C57 C58 119.8(8) ?
C56 C57 H57 120.1 ?
C58 C57 H57 120.1 ?
C59 C58 C63 118.8(8) ?
C59 C58 C57 120.3(9) ?
C63 C58 C57 120.9(7) ?
C60 C59 C58 121.8(10) ?
C60 C59 H59 119.1 ?
C58 C59 H59 119.1 ?
C59 C60 C61 118.0(8) ?
C59 C60 H60 121.0 ?
C61 C60 H60 121.0 ?
C62 C61 C60 122.4(9) ?
C62 C61 H61 118.8 ?
C60 C61 H61 118.8 ?
C61 C62 C63 119.7(9) ?
C61 C62 H62 120.2 ?
C63 C62 H62 120.2 ?
C62 C63 C58 118.9(7) ?
C62 C63 C64 121.6(8) ?
C58 C63 C64 119.2(7) ?
C55 C64 C63 115.2(7) ?
C55 C64 C66 122.5(6) ?
C63 C64 C66 122.2(7) ?
C66 C65 C74 124.6(8) ?
C66 C65 O8 119.3(7) ?
C74 C65 O8 116.0(7) ?
C65 C66 C67 116.1(8) ?
C65 C66 C64 120.7(7) ?
C67 C66 C64 123.1(7) ?
C72 C67 C68 117.6(8) ?
C72 C67 C66 120.1(8) ?
C68 C67 C66 122.3(8) ?
C69 C68 C67 122.4(10) ?
C69 C68 H68 118.8 ?
C67 C68 H68 118.8 ?
C68 C69 C70 121.6(9) ?
C68 C69 H69 119.2 ?
C70 C69 H69 119.2 ?
C69 C70 C71 119.5(9) ?
C69 C70 H70 120.2 ?
C71 C70 H70 120.2 ?
C70 C71 C72 118.6(10) ?
C70 C71 H71 120.7 ?
C72 C71 H71 120.7 ?
C67 C72 C73 120.3(8) ?
C67 C72 C71 120.0(9) ?
C73 C72 C71 119.6(9) ?
C74 C73 C72 120.7(9) ?
C74 C73 H73 119.6 ?
C72 C73 H73 119.6 ?
C73 C74 C65 117.7(8) ?
C73 C74 H74 121.1 ?
C65 C74 H74 121.1 ?
C76 C75 C80 119.0(6) ?
C76 C75 H75 120.5 ?
C80 C75 H75 120.5 ?
C75 C76 O9 121.1(6) ?
C75 C76 C77 122.4(7) ?
O9 C76 C77 116.5(6) ?
C78 C77 C76 115.1(6) ?
C78 C77 C81 122.6(6) ?
C76 C77 C81 122.3(7) ?
C77 C78 C79 127.8(6) ?
C77 C78 H78 116.1 ?
C79 C78 H78 116.1 ?
C80 C79 C78 111.6(7) ?
C80 C79 C85 125.0(7) ?
C78 C79 C85 123.3(6) ?
C75 C80 C79 124.2(7) ?
C75 C80 O10 120.2(6) ?
C79 C80 O10 115.5(7) ?
C82 C81 C83 110.4(7) ?
C82 C81 C84 108.2(6) ?
C83 C81 C84 106.5(6) ?
C82 C81 C77 110.8(6) ?
C83 C81 C77 110.8(6) ?
C84 C81 C77 110.1(7) ?
C81 C82 H82A 109.5 ?
C81 C82 H82B 109.5 ?
H82A C82 H82B 109.5 ?
C81 C82 H82C 109.5 ?
H82A C82 H82C 109.5 ?
H82B C82 H82C 109.5 ?
C81 C83 H83A 109.5 ?
C81 C83 H83B 109.5 ?
H83A C83 H83B 109.5 ?
C81 C83 H83C 109.5 ?
H83A C83 H83C 109.5 ?
H83B C83 H83C 109.5 ?
C81 C84 H84A 109.5 ?
C81 C84 H84B 109.5 ?
H84A C84 H84B 109.5 ?
C81 C84 H84C 109.5 ?
H84A C84 H84C 109.5 ?
H84B C84 H84C 109.5 ?
C79 C85 C86 109.7(7) ?
C79 C85 C87 110.6(7) ?
C86 C85 C87 112.0(7) ?
C79 C85 C88 111.2(6) ?
C86 C85 C88 107.3(6) ?
C87 C85 C88 105.9(7) ?
C85 C86 H86A 109.5 ?
C85 C86 H86B 109.5 ?
H86A C86 H86B 109.5 ?
C85 C86 H86C 109.5 ?
H86A C86 H86C 109.5 ?
H86B C86 H86C 109.5 ?
C85 C87 H87A 109.5 ?
C85 C87 H87B 109.5 ?
H87A C87 H87B 109.5 ?
C85 C87 H87C 109.5 ?
H87A C87 H87C 109.5 ?
H87B C87 H87C 109.5 ?
C85 C88 H88A 109.5 ?
C85 C88 H88B 109.5 ?
H88A C88 H88B 109.5 ?
C85 C88 H88C 109.5 ?
H88A C88 H88C 109.5 ?
H88B C88 H88C 109.5 ?
C98 C89 C90 125.7(8) ?
C98 C89 O11 118.5(7) ?
C90 C89 O11 115.6(8) ?
C91 C90 C89 118.0(9) ?
C91 C90 H90 121.0 ?
C89 C90 H90 121.0 ?
C90 C91 C92 119.7(8) ?
C90 C91 H91 120.2 ?
C92 C91 H91 120.2 ?
C97 C92 C93 118.3(9) ?
C97 C92 C91 121.1(8) ?
C93 C92 C91 120.6(9) ?
C94 C93 C92 121.1(9) ?
C94 C93 H93 119.5 ?
C92 C93 H93 119.5 ?
C95 C94 C93 118.6(8) ?
C95 C94 H94 120.7 ?
C93 C94 H94 120.7 ?
C96 C95 C94 122.5(9) ?
C96 C95 H95 118.8 ?
C94 C95 H95 118.8 ?
C95 C96 C97 119.0(8) ?
C95 C96 H96 120.5 ?
C97 C96 H96 120.5 ?
C92 C97 C96 120.2(8) ?
C92 C97 C98 118.4(8) ?
C96 C97 C98 121.4(8) ?
C89 C98 C97 116.7(7) ?
C89 C98 C100 120.4(7) ?
C97 C98 C100 122.9(7) ?
C100 C99 C108 124.6(6) ?
C100 C99 O12 116.9(6) ?
C108 C99 O12 118.6(6) ?
C99 C100 C101 116.1(6) ?
C99 C100 C98 121.0(6) ?
C101 C100 C98 122.8(6) ?
C106 C101 C102 118.0(7) ?
C106 C101 C100 119.4(6) ?
C102 C101 C100 122.6(7) ?
C103 C102 C101 120.9(8) ?
C103 C102 H102 119.6 ?
C101 C102 H102 119.6 ?
C102 C103 C104 120.5(7) ?
C102 C103 H103 119.7 ?
C104 C103 H103 119.7 ?
C105 C104 C103 121.3(7) ?
C105 C104 H104 119.4 ?
C103 C104 H104 119.4 ?
C104 C105 C106 119.2(8) ?
C104 C105 H105 120.4 ?
C106 C105 H105 120.4 ?
C101 C106 C107 120.9(7) ?
C101 C106 C105 119.9(7) ?
C107 C106 C105 119.2(7) ?
C108 C107 C106 120.0(7) ?
C108 C107 H107 120.0 ?
C106 C107 H107 120.0 ?
C107 C108 C99 118.7(7) ?
C107 C108 H108 120.6 ?
C99 C108 H108 120.6 ?

loop_
_geom_bond_atom_site_label_1
_geom_bond_atom_site_label_2
_geom_bond_distance
_geom_bond_publ_flag
Pd2 P4 2.206(2) yes
Pd2 P2 2.2398(17) yes
Pd2 Cl4 2.304(2) yes
Pd2 Cl3 2.3306(17) yes
Pd1 P1 2.205(2) yes
Pd1 P3 2.2224(17) yes
Pd1 Cl1 2.305(2) yes
Pd1 Cl2 2.3379(17) yes
P1 O3 1.570(6) yes
P1 O1 1.592(5) yes
P1 O2 1.597(6) yes
P2 O5 1.557(7) yes
P2 O4 1.583(6) yes
P2 O6 1.593(5) yes
P3 O9 1.570(5) yes
P3 O8 1.590(6) yes
P3 O7 1.593(6) yes
P4 O10 1.577(5) yes
P4 O11 1.589(5) yes
P4 O12 1.595(6) yes
O1 C1 1.383(9) ?
O2 C11 1.436(9) ?
O3 C22 1.407(8) ?
O4 C26 1.384(10) ?
O5 C35 1.447(8) ?
O6 C45 1.407(10) ?
O7 C55 1.427(8) ?
O8 C65 1.420(10) ?
O9 C76 1.408(10) ?
O10 C80 1.420(8) ?
O11 C89 1.425(10) ?
O12 C99 1.414(8) ?
C1 C10 1.354(12) ?
C1 C2 1.419(12) ?
C2 C3 1.347(12) ?
C2 H2 0.9300 ?
C3 C4 1.403(13) ?
C3 H3 0.9300 ?
C4 C5 1.410(12) ?
C4 C9 1.421(12) ?
C5 C6 1.349(14) ?
C5 H5 0.9300 ?
C6 C7 1.377(14) ?
C6 H6 0.9300 ?
C7 C8 1.371(11) ?
C7 H7 0.9300 ?
C8 C9 1.402(11) ?
C8 H8 0.9300 ?
C9 C10 1.457(11) ?
C10 C12 1.500(12) ?
C11 C12 1.367(10) ?
C11 C20 1.391(12) ?
C12 C13 1.448(11) ?
C13 C14 1.409(11) ?
C13 C18 1.434(12) ?
C14 C15 1.365(12) ?
C14 H14 0.9300 ?
C15 C16 1.375(14) ?
C15 H15 0.9300 ?
C16 C17 1.402(12) ?
C16 H16 0.9300 ?
C17 C18 1.402(13) ?
C17 H17 0.9300 ?
C18 C19 1.435(11) ?
C19 C20 1.354(13) ?
C19 H19 0.9300 ?
C20 H20 0.9300 ?
C21 C22 1.344(12) ?
C21 C26 1.402(11) ?
C21 H21 0.9300 ?
C22 C23 1.372(11) ?
C23 C24 1.389(13) ?
C23 C27 1.545(13) ?
C24 C25 1.398(13) ?
C24 H24 0.9300 ?
C25 C26 1.385(11) ?
C25 C31 1.563(10) ?
C27 C28 1.515(14) ?
C27 C30 1.516(15) ?
C27 C29 1.550(12) ?
C28 H28A 0.9600 ?
C28 H28B 0.9600 ?
C28 H28C 0.9600 ?
C29 H29A 0.9600 ?
C29 H29B 0.9600 ?
C29 H29C 0.9600 ?
C30 H30A 0.9600 ?
C30 H30B 0.9600 ?
C30 H30C 0.9600 ?
C31 C33 1.498(16) ?
C31 C34 1.530(15) ?
C31 C32 1.533(15) ?
C32 H32A 0.9600 ?
C32 H32B 0.9600 ?
C32 H32C 0.9600 ?
C33 H33A 0.9600 ?
C33 H33B 0.9600 ?
C33 H33C 0.9600 ?
C34 H34A 0.9600 ?
C34 H34B 0.9600 ?
C34 H34C 0.9600 ?
C35 C44 1.356(11) ?
C35 C36 1.380(12) ?
C36 C37 1.380(11) ?
C36 H36 0.9300 ?
C37 C38 1.404(12) ?
C37 H37 0.9300 ?
C38 C43 1.413(12) ?
C38 C39 1.434(11) ?
C39 C40 1.377(13) ?
C39 H39 0.9300 ?
C40 C41 1.415(13) ?
C40 H40 0.9300 ?
C41 C42 1.366(11) ?
C41 H41 0.9300 ?
C42 C43 1.411(11) ?
C42 H42 0.9300 ?
C43 C44 1.447(10) ?
C44 C46 1.519(12) ?
C45 C46 1.381(11) ?
C45 C54 1.386(12) ?
C46 C47 1.415(11) ?
C47 C48 1.436(13) ?
C47 C52 1.452(13) ?
C48 C49 1.378(13) ?
C48 H48 0.9300 ?
C49 C50 1.370(16) ?
C49 H49 0.9300 ?
C50 C51 1.368(14) ?
C50 H50 0.9300 ?
C51 C52 1.402(13) ?
C51 H51 0.9300 ?
C52 C53 1.410(13) ?
C53 C54 1.344(13) ?
C53 H53 0.9300 ?
C54 H54 0.9300 ?
C55 C56 1.373(12) ?
C55 C64 1.407(11) ?
C56 C57 1.368(11) ?
C56 H56 0.9300 ?
C57 C58 1.418(12) ?
C57 H57 0.9300 ?
C58 C59 1.411(11) ?
C58 C63 1.414(12) ?
C59 C60 1.371(15) ?
C59 H59 0.9300 ?
C60 C61 1.394(16) ?
C60 H60 0.9300 ?
C61 C62 1.371(11) ?
C61 H61 0.9300 ?
C62 C63 1.406(11) ?
C62 H62 0.9300 ?
C63 C64 1.458(10) ?
C64 C66 1.462(12) ?
C65 C66 1.381(11) ?
C65 C74 1.409(13) ?
C66 C67 1.433(11) ?
C67 C72 1.400(14) ?
C67 C68 1.429(12) ?
C68 C69 1.329(13) ?
C68 H68 0.9300 ?
C69 C70 1.385(16) ?
C69 H69 0.9300 ?
C70 C71 1.419(15) ?
C70 H70 0.9300 ?
C71 C72 1.443(13) ?
C71 H71 0.9300 ?
C72 C73 1.407(13) ?
C73 C74 1.373(12) ?
C73 H73 0.9300 ?
C74 H74 0.9300 ?
C75 C76 1.376(10) ?
C75 C80 1.387(12) ?
C75 H75 0.9300 ?
C76 C77 1.408(10) ?
C77 C78 1.363(11) ?
C77 C81 1.555(10) ?
C78 C79 1.440(11) ?
C78 H78 0.9300 ?
C79 C80 1.410(10) ?
C79 C85 1.507(12) ?
C81 C82 1.524(12) ?
C81 C83 1.528(12) ?
C81 C84 1.543(11) ?
C82 H82A 0.9600 ?
C82 H82B 0.9600 ?
C82 H82C 0.9600 ?
C83 H83A 0.9600 ?
C83 H83B 0.9600 ?
C83 H83C 0.9600 ?
C84 H84A 0.9600 ?
C84 H84B 0.9600 ?
C84 H84C 0.9600 ?
C85 C86 1.531(11) ?
C85 C87 1.541(13) ?
C85 C88 1.568(10) ?
C86 H86A 0.9600 ?
C86 H86B 0.9600 ?
C86 H86C 0.9600 ?
C87 H87A 0.9600 ?
C87 H87B 0.9600 ?
C87 H87C 0.9600 ?
C88 H88A 0.9600 ?
C88 H88B 0.9600 ?
C88 H88C 0.9600 ?
C89 C98 1.357(12) ?
C89 C90 1.395(11) ?
C90 C91 1.384(13) ?
C90 H90 0.9300 ?
C91 C92 1.429(14) ?
C91 H91 0.9300 ?
C92 C97 1.403(12) ?
C92 C93 1.404(13) ?
C93 C94 1.391(16) ?
C93 H93 0.9300 ?
C94 C95 1.386(15) ?
C94 H94 0.9300 ?
C95 C96 1.358(13) ?
C95 H95 0.9300 ?
C96 C97 1.415(12) ?
C96 H96 0.9300 ?
C97 C98 1.466(11) ?
C98 C100 1.474(11) ?
C99 C100 1.380(10) ?
C99 C108 1.408(11) ?
C100 C101 1.458(10) ?
C101 C106 1.396(11) ?
C101 C102 1.415(10) ?
C102 C103 1.365(11) ?
C102 H102 0.9300 ?
C103 C104 1.385(12) ?
C103 H103 0.9300 ?
C104 C105 1.349(12) ?
C104 H104 0.9300 ?
C105 C106 1.437(10) ?
C105 H105 0.9300 ?
C106 C107 1.427(11) ?
C107 C108 1.363(11) ?
C107 H107 0.9300 ?
C108 H108 0.9300 ?

loop_
_geom_torsion_atom_site_label_1
_geom_torsion_atom_site_label_2
_geom_torsion_atom_site_label_3
_geom_torsion_atom_site_label_4
_geom_torsion
P3 Pd1 P1 O3 -119.5(3)
Cl2 Pd1 P1 O3 65.6(3)
P3 Pd1 P1 O1 3.6(3)
Cl2 Pd1 P1 O1 -171.4(3)
P3 Pd1 P1 O2 121.4(2)
Cl2 Pd1 P1 O2 -53.5(2)
P4 Pd2 P2 O5 143.3(3)
Cl4 Pd2 P2 O5 -39.0(3)
P4 Pd2 P2 O4 13.9(3)
Cl4 Pd2 P2 O4 -168.3(3)
P4 Pd2 P2 O6 -97.4(2)
Cl4 Pd2 P2 O6 80.3(2)
P1 Pd1 P3 O9 13.3(3)
Cl1 Pd1 P3 O9 -171.7(3)
P1 Pd1 P3 O8 -97.5(2)
Cl1 Pd1 P3 O8 77.5(2)
P1 Pd1 P3 O7 143.3(3)
Cl1 Pd1 P3 O7 -41.7(3)
P2 Pd2 P4 O10 -121.9(2)
Cl3 Pd2 P4 O10 63.9(2)
P2 Pd2 P4 O11 1.6(2)
Cl3 Pd2 P4 O11 -172.7(2)
P2 Pd2 P4 O12 119.1(2)
Cl3 Pd2 P4 O12 -55.1(2)
O3 P1 O1 C1 -62.4(6)
O2 P1 O1 C1 41.5(6)
Pd1 P1 O1 C1 165.7(5)
O3 P1 O2 C11 157.7(5)
O1 P1 O2 C11 52.2(5)
Pd1 P1 O2 C11 -72.6(5)
O1 P1 O3 C22 -143.1(6)
O2 P1 O3 C22 111.5(7)
Pd1 P1 O3 C22 -14.2(7)
O5 P2 O4 C26 -75.5(8)
O6 P2 O4 C26 176.3(8)
Pd2 P2 O4 C26 55.9(9)
O4 P2 O5 C35 -48.6(6)
O6 P2 O5 C35 50.3(6)
Pd2 P2 O5 C35 173.2(5)
O5 P2 O6 C45 37.2(6)
O4 P2 O6 C45 145.4(6)
Pd2 P2 O6 C45 -85.1(6)
O9 P3 O7 C55 -43.1(6)
O8 P3 O7 C55 56.4(6)
Pd1 P3 O7 C55 178.2(5)
O9 P3 O8 C65 138.6(6)
O7 P3 O8 C65 30.4(6)
Pd1 P3 O8 C65 -92.2(5)
O8 P3 O9 C76 178.2(6)
O7 P3 O9 C76 -73.3(7)
Pd1 P3 O9 C76 59.2(7)
O11 P4 O10 C80 -133.0(7)
O12 P4 O10 C80 121.8(7)
Pd2 P4 O10 C80 -5.0(8)
O10 P4 O11 C89 -63.6(6)
O12 P4 O11 C89 39.2(6)
Pd2 P4 O11 C89 164.0(5)
O10 P4 O12 C99 159.8(5)
O11 P4 O12 C99 53.6(5)
Pd2 P4 O12 C99 -69.9(5)
P1 O1 C1 C10 -70.8(8)
P1 O1 C1 C2 109.9(7)
C10 C1 C2 C3 -0.1(11)
O1 C1 C2 C3 179.2(6)
C1 C2 C3 C4 3.1(11)
C2 C3 C4 C5 175.0(7)
C2 C3 C4 C9 -2.2(11)
C3 C4 C5 C6 -174.4(7)
C9 C4 C5 C6 3.0(10)
C4 C5 C6 C7 -1.0(11)
C5 C6 C7 C8 -1.6(11)
C6 C7 C8 C9 2.0(10)
C7 C8 C9 C4 0.0(10)
C7 C8 C9 C10 176.5(6)
C3 C4 C9 C8 175.0(6)
C5 C4 C9 C8 -2.4(9)
C3 C4 C9 C10 -1.6(9)
C5 C4 C9 C10 -179.0(6)
O1 C1 C10 C9 177.0(5)
C2 C1 C10 C9 -3.7(10)
O1 C1 C10 C12 -4.7(9)
C2 C1 C10 C12 174.6(6)
C8 C9 C10 C1 -172.0(6)
C4 C9 C10 C1 4.4(9)
C8 C9 C10 C12 9.7(10)
C4 C9 C10 C12 -173.8(6)
P1 O2 C11 C12 -78.5(7)
P1 O2 C11 C20 98.2(7)
C20 C11 C12 C13 -2.7(12)
O2 C11 C12 C13 173.8(6)
C20 C11 C12 C10 -176.7(8)
O2 C11 C12 C10 -0.3(10)
C1 C10 C12 C11 55.5(9)
C9 C10 C12 C11 -126.3(7)
C1 C10 C12 C13 -118.2(8)
C9 C10 C12 C13 60.0(9)
C11 C12 C13 C14 -174.1(8)
C10 C12 C13 C14 -0.2(12)
C11 C12 C13 C18 4.0(11)
C10 C12 C13 C18 177.8(7)
C18 C13 C14 C15 0.8(13)
C12 C13 C14 C15 178.9(8)
C13 C14 C15 C16 0.6(13)
C14 C15 C16 C17 -1.3(14)
C15 C16 C17 C18 0.5(14)
C16 C17 C18 C19 -177.1(8)
C16 C17 C18 C13 1.0(13)
C14 C13 C18 C17 -1.7(12)
C12 C13 C18 C17 -179.8(8)
C14 C13 C18 C19 176.4(8)
C12 C13 C18 C19 -1.7(12)
C17 C18 C19 C20 175.9(9)
C13 C18 C19 C20 -2.2(13)
C18 C19 C20 C11 3.7(13)
C12 C11 C20 C19 -1.3(13)
O2 C11 C20 C19 -177.6(7)
C26 C21 C22 C23 0.0(13)
C26 C21 C22 O3 176.9(8)
P1 O3 C22 C21 47.3(11)
P1 O3 C22 C23 -135.7(7)
C21 C22 C23 C24 -2.6(13)
O3 C22 C23 C24 -179.5(8)
C21 C22 C23 C27 174.1(8)
O3 C22 C23 C27 -2.8(13)
C22 C23 C24 C25 2.4(15)
C27 C23 C24 C25 -174.3(9)
C23 C24 C25 C26 0.4(15)
C23 C24 C25 C31 -178.6(9)
P2 O4 C26 C25 179.7(7)
P2 O4 C26 C21 0.4(13)
C24 C25 C26 O4 177.6(8)
C31 C25 C26 O4 -3.4(13)
C24 C25 C26 C21 -3.2(13)
C31 C25 C26 C21 175.9(9)
C22 C21 C26 O4 -177.7(8)
C22 C21 C26 C25 3.1(13)
C22 C23 C27 C28 -57.2(12)
C24 C23 C27 C28 119.3(10)
C22 C23 C27 C30 67.0(11)
C24 C23 C27 C30 -116.5(10)
C22 C23 C27 C29 -174.4(9)
C24 C23 C27 C29 2.2(13)
C26 C25 C31 C33 -58.5(12)
C24 C25 C31 C33 120.5(11)
C26 C25 C31 C34 -176.2(9)
C24 C25 C31 C34 2.8(14)
C26 C25 C31 C32 64.7(12)
C24 C25 C31 C32 -116.4(10)
P2 O5 C35 C44 -72.0(9)
P2 O5 C35 C36 105.3(8)
C44 C35 C36 C37 1.4(14)
O5 C35 C36 C37 -175.7(8)
C35 C36 C37 C38 0.3(14)
C36 C37 C38 C43 0.6(14)
C36 C37 C38 C39 176.2(9)
C37 C38 C39 C40 -174.1(9)
C43 C38 C39 C40 1.6(14)
C38 C39 C40 C41 -0.9(14)
C39 C40 C41 C42 -0.3(13)
C40 C41 C42 C43 0.7(13)
C41 C42 C43 C38 0.0(13)
C41 C42 C43 C44 177.3(8)
C37 C38 C43 C42 174.5(9)
C39 C38 C43 C42 -1.1(12)
C37 C38 C43 C44 -3.0(13)
C39 C38 C43 C44 -178.6(8)
C36 C35 C44 C43 -3.8(13)
O5 C35 C44 C43 173.3(7)
C36 C35 C44 C46 178.8(8)
O5 C35 C44 C46 -4.1(12)
C42 C43 C44 C35 -173.0(8)
C38 C43 C44 C35 4.4(11)
C42 C43 C44 C46 4.5(12)
C38 C43 C44 C46 -178.1(7)
P2 O6 C45 C46 -65.5(7)
P2 O6 C45 C54 119.9(7)
C54 C45 C46 C47 -7.7(10)
O6 C45 C46 C47 178.1(6)
C54 C45 C46 C44 171.1(6)
O6 C45 C46 C44 -3.1(9)
C35 C44 C46 C45 53.6(11)
C43 C44 C46 C45 -123.7(8)
C35 C44 C46 C47 -127.6(8)
C43 C44 C46 C47 55.0(10)
C45 C46 C47 C48 -172.5(7)
C44 C46 C47 C48 8.8(10)
C45 C46 C47 C52 3.8(9)
C44 C46 C47 C52 -174.9(6)
C46 C47 C48 C49 177.6(7)
C52 C47 C48 C49 1.2(10)
C47 C48 C49 C50 -0.6(12)
C48 C49 C50 C51 1.8(14)
C49 C50 C51 C52 -3.5(13)
C50 C51 C52 C53 -178.6(7)
C50 C51 C52 C47 4.1(11)
C46 C47 C52 C51 -179.4(6)
C48 C47 C52 C51 -2.9(10)
C46 C47 C52 C53 3.1(9)
C48 C47 C52 C53 179.6(6)
C51 C52 C53 C54 175.6(7)
C47 C52 C53 C54 -7.1(11)
C52 C53 C54 C45 3.7(11)
C46 C45 C54 C53 4.0(11)
O6 C45 C54 C53 178.5(6)
P3 O7 C55 C56 109.0(7)
P3 O7 C55 C64 -70.7(8)
C64 C55 C56 C57 0.8(13)
O7 C55 C56 C57 -178.8(7)
C55 C56 C57 C58 5.4(12)
C56 C57 C58 C59 175.6(8)
C56 C57 C58 C63 -7.2(13)
C63 C58 C59 C60 1.9(14)
C57 C58 C59 C60 179.2(9)
C58 C59 C60 C61 3.7(15)
C59 C60 C61 C62 -5.2(15)
C60 C61 C62 C63 0.9(14)
C61 C62 C63 C58 4.9(12)
C61 C62 C63 C64 178.4(8)
C59 C58 C63 C62 -6.2(12)
C57 C58 C63 C62 176.5(8)
C59 C58 C63 C64 -179.9(8)
C57 C58 C63 C64 2.9(12)
C56 C55 C64 C63 -5.0(12)
O7 C55 C64 C63 174.7(6)
C56 C55 C64 C66 172.1(8)
O7 C55 C64 C66 -8.3(11)
C62 C63 C64 C55 -170.6(7)
C58 C63 C64 C55 2.9(11)
C62 C63 C64 C66 12.4(12)
C58 C63 C64 C66 -174.2(7)
P3 O8 C65 C66 -65.6(7)
P3 O8 C65 C74 117.8(6)
C74 C65 C66 C67 -4.0(10)
O8 C65 C66 C67 179.8(6)
C74 C65 C66 C64 177.7(7)
O8 C65 C66 C64 1.4(10)
C55 C64 C66 C65 53.8(10)
C63 C64 C66 C65 -129.3(8)
C55 C64 C66 C67 -124.4(8)
C63 C64 C66 C67 52.5(10)
C65 C66 C67 C72 6.8(10)
C64 C66 C67 C72 -174.8(7)
C65 C66 C67 C68 -173.5(7)
C64 C66 C67 C68 4.8(10)
C72 C67 C68 C69 2.3(12)
C66 C67 C68 C69 -177.4(8)
C67 C68 C69 C70 2.5(14)
C68 C69 C70 C71 -5.5(16)
C69 C70 C71 C72 3.6(15)
C68 C67 C72 C73 174.8(7)
C66 C67 C72 C73 -5.5(11)
C68 C67 C72 C71 -4.0(11)
C66 C67 C72 C71 175.7(7)
C70 C71 C72 C67 1.1(13)
C70 C71 C72 C73 -177.7(8)
C67 C72 C73 C74 0.9(11)
C71 C72 C73 C74 179.7(7)
C72 C73 C74 C65 2.0(11)
C66 C65 C74 C73 -0.4(11)
O8 C65 C74 C73 176.0(6)
C80 C75 C76 O9 -177.6(6)
C80 C75 C76 C77 1.7(11)
P3 O9 C76 C75 0.6(10)
P3 O9 C76 C77 -178.7(5)
C75 C76 C77 C78 -1.6(11)
O9 C76 C77 C78 177.7(6)
C75 C76 C77 C81 -179.9(7)
O9 C76 C77 C81 -0.6(10)
C76 C77 C78 C79 0.9(12)
C81 C77 C78 C79 179.1(7)
C77 C78 C79 C80 -0.1(11)
C77 C78 C79 C85 -177.8(8)
C76 C75 C80 C79 -0.9(12)
C76 C75 C80 O10 174.9(6)
C78 C79 C80 C75 0.1(11)
C85 C79 C80 C75 177.8(7)
C78 C79 C80 O10 -175.8(6)
C85 C79 C80 O10 1.8(11)
P4 O10 C80 C75 40.1(11)
P4 O10 C80 C79 -143.8(6)
C78 C77 C81 C82 122.3(8)
C76 C77 C81 C82 -59.6(9)
C78 C77 C81 C83 -114.9(8)
C76 C77 C81 C83 63.3(10)
C78 C77 C81 C84 2.6(10)
C76 C77 C81 C84 -179.2(7)
C80 C79 C85 C86 -62.4(10)
C78 C79 C85 C86 115.0(8)
C80 C79 C85 C87 61.6(10)
C78 C79 C85 C87 -121.0(8)
C80 C79 C85 C88 179.1(8)
C78 C79 C85 C88 -3.6(11)
P4 O11 C89 C98 -71.3(7)
P4 O11 C89 C90 112.9(6)
C98 C89 C90 C91 1.4(11)
O11 C89 C90 C91 176.8(6)
C89 C90 C91 C92 2.0(11)
C90 C91 C92 C97 -0.1(11)
C90 C91 C92 C93 178.9(8)
C97 C92 C93 C94 2.8(12)
C91 C92 C93 C94 -176.3(8)
C92 C93 C94 C95 1.9(13)
C93 C94 C95 C96 -4.5(13)
C94 C95 C96 C97 2.2(12)
C93 C92 C97 C96 -5.1(11)
C91 C92 C97 C96 174.0(7)
C93 C92 C97 C98 176.3(7)
C91 C92 C97 C98 -4.7(11)
C95 C96 C97 C92 2.7(11)
C95 C96 C97 C98 -178.7(7)
C90 C89 C98 C97 -6.1(10)
O11 C89 C98 C97 178.6(5)
C90 C89 C98 C100 174.9(6)
O11 C89 C98 C100 -0.4(9)
C92 C97 C98 C89 7.5(9)
C96 C97 C98 C89 -171.1(7)
C92 C97 C98 C100 -173.5(6)
C96 C97 C98 C100 7.9(10)
P4 O12 C99 C100 -79.6(7)
P4 O12 C99 C108 102.6(7)
C108 C99 C100 C101 -3.7(12)
O12 C99 C100 C101 178.5(6)
C108 C99 C100 C98 178.8(7)
O12 C99 C100 C98 1.1(11)
C89 C98 C100 C99 50.8(10)
C97 C98 C100 C99 -128.2(8)
C89 C98 C100 C101 -126.5(8)
C97 C98 C100 C101 54.5(10)
C99 C100 C101 C106 5.5(11)
C98 C100 C101 C106 -177.1(7)
C99 C100 C101 C102 -173.2(7)
C98 C100 C101 C102 4.2(12)
C106 C101 C102 C103 2.1(13)
C100 C101 C102 C103 -179.2(8)
C101 C102 C103 C104 1.7(15)
C102 C103 C104 C105 -2.5(15)
C103 C104 C105 C106 -0.6(14)
C102 C101 C106 C107 175.8(8)
C100 C101 C106 C107 -3.0(12)
C102 C101 C106 C105 -5.1(12)
C100 C101 C106 C105 176.1(7)
C104 C105 C106 C101 4.4(12)
C104 C105 C106 C107 -176.4(8)
C101 C106 C107 C108 -1.7(13)
C105 C106 C107 C108 179.2(8)
C106 C107 C108 C99 3.6(12)
C100 C99 C108 C107 -0.8(12)
O12 C99 C108 C107 176.9(7)
